data_4320682
loop_
_publ_author_name
'Carlos Y\'elamos'
'Karl R. Gust'
'Anwar G. Baboul'
'Mary Jane Heeg'
'H. Bernhard Schlegel'
'Charles H. Winter'

_publ_section_title
;
 Early Transition Metal Complexes Containing 1,2,4-Triazolato and
 Tetrazolato Ligands: Synthesis, Structure, and Molecular Orbital Studies
;
_journal_name_full 'Inorganic Chemistry'
_journal_page_first 6451
_journal_page_last 6462
_journal_paper_doi 10.1021/ic0109389
_journal_volume 40
_journal_year 2001
_chemical_formula_sum 'C47 H67 N14 Nb'
_chemical_formula_weight 921.06
_chemical_name_systematic
;
  ?
;
_space_group_IT_number 4
_symmetry_cell_setting monoclinic
_symmetry_space_group_name_Hall 'P 2yb'
_symmetry_space_group_name_H-M 'P 1 21 1'
_atom_sites_solution_hydrogens geom
_atom_sites_solution_primary direct
_atom_sites_solution_secondary difmap
_audit_creation_method SHELXL
_cell_angle_alpha 90.00
_cell_angle_beta 112.8500(10)
_cell_angle_gamma 90.00
_cell_formula_units_Z 2
_cell_length_a 12.6843(2)
_cell_length_b 18.3911(3)
_cell_length_c 13.1692(3)
_cell_measurement_reflns_used 8192
_cell_measurement_temperature 295(2)
_cell_volume 2831.00(9)
_computing_cell_refinement 'Bruker SAINT'
_computing_data_collection 'Bruker SMART'
_computing_data_reduction 'Bruker SAINT'
_computing_molecular_graphics SHELXTL-Plus
_computing_publication_material SHELXL-93
_computing_structure_refinement 'SHELXL-93 (Sheldrick, 1993)'
_computing_structure_solution 'SHELXS-86 (Sheldrick, 1990)'
_diffrn_ambient_temperature 295(2)
_diffrn_measurement_device 'Bruker P4/CCD'
_diffrn_measurement_method 'SMART CCD'
_diffrn_radiation_monochromator graphite
_diffrn_radiation_source 'fine-focus sealed tube'
_diffrn_radiation_type MoK\a
_diffrn_radiation_wavelength 0.71073
_diffrn_reflns_av_R_equivalents 0.030
_diffrn_reflns_av_sigmaI/netI 0.0665
_diffrn_reflns_limit_h_max 14
_diffrn_reflns_limit_h_min -16
_diffrn_reflns_limit_k_max 23
_diffrn_reflns_limit_k_min -24
_diffrn_reflns_limit_l_max 16
_diffrn_reflns_limit_l_min 0
_diffrn_reflns_number 16587
_diffrn_reflns_theta_max 28.35
_diffrn_reflns_theta_min 2.01
_exptl_absorpt_coefficient_mu 0.253
_exptl_absorpt_correction_type multi-scan
_exptl_crystal_colour orange
_exptl_crystal_density_diffrn 1.081
_exptl_crystal_description rhomboids
_exptl_crystal_F_000 976
_exptl_crystal_size_max 0.40
_exptl_crystal_size_mid 0.32
_exptl_crystal_size_min 0.24
_refine_diff_density_max 0.998
_refine_diff_density_min -0.353
_refine_diff_density_rms 0.092
_refine_ls_abs_structure_details 'Flack H D (1983), Acta Cryst. A39, 876-881'
_refine_ls_abs_structure_Flack -0.01(4)
_refine_ls_extinction_coef 0.0029(7)
_refine_ls_extinction_expression Fc^*^=kFc[1+0.001xFc^2^\l^3^/sin(2\q)]^-1/4^
_refine_ls_extinction_method SHELXL
_refine_ls_goodness_of_fit_all 1.041
_refine_ls_goodness_of_fit_obs 1.107
_refine_ls_matrix_type full
_refine_ls_number_parameters 572
_refine_ls_number_reflns 10128
_refine_ls_number_restraints 1
_refine_ls_restrained_S_all 1.041
_refine_ls_restrained_S_obs 1.107
_refine_ls_R_factor_all 0.0682
_refine_ls_R_factor_obs 0.0523
_refine_ls_shift/esd_max -0.419
_refine_ls_shift/esd_mean 0.014
_refine_ls_structure_factor_coef Fsqd
_refine_ls_weighting_details 'w=1/[\s^2^(Fo^2^)+(0.0902P)^2^+0.0000P] where P=(Fo^2^+2Fc^2^)/3'
_refine_ls_weighting_scheme calc
_refine_ls_wR_factor_all 0.1459
_refine_ls_wR_factor_obs 0.1388
_reflns_number_observed 8182
_reflns_number_total 10128
_reflns_observed_criterion >2sigma(I)
_cod_data_source_file ic0109389_6.cif
_cod_data_source_block oran(11)
_cod_depositor_comments
;
The following automatic conversions were performed:

'_exptl_absorpt_correction_type' value 'Multi-scan' changed to
'multi-scan' according to the built-in table from CIF Core dictionary
named 'cif_core.dic' version 2.4.1 from 2010-06-29.

Automatic conversion script
Id: cif_fix_values 1646 2011-03-28 12:23:43Z adriana 

The following automatic conversions were performed:

'_refine_ls_weighting_scheme' value 'calc
w=1/[\s^2^(Fo^2^)+(0.0902P)^2^+0.0000P] where P=(Fo^2^+2Fc^2^)/3' was
changed to 'calc'. New tag '_refine_ls_weighting_details' was
created. The value of the new tag was set to
'w=1/[\s^2^(Fo^2^)+(0.0902P)^2^+0.0000P] where P=(Fo^2^+2Fc^2^)/3'.

Automatic conversion script
Id: cif_fix_values 3143 2015-03-26 13:38:13Z robertas 
;
_cod_database_code 4320682

loop_
_symmetry_equiv_pos_as_xyz
'x, y, z'
'-x, y+1/2, -z'

loop_
_atom_site_aniso_label
_atom_site_aniso_U_11
_atom_site_aniso_U_22
_atom_site_aniso_U_33
_atom_site_aniso_U_23
_atom_site_aniso_U_13
_atom_site_aniso_U_12
Nb1 0.0315(2) 0.0328(2) 0.0322(2) -0.0008(2) 0.01192(12) 0.0016(2)
N1 0.037(2) 0.039(2) 0.034(2) -0.002(2) 0.015(2) -0.002(2)
N2 0.037(2) 0.041(2) 0.039(2) -0.004(2) 0.016(2) -0.002(2)
C1 0.060(3) 0.043(3) 0.042(3) -0.006(2) 0.024(3) -0.009(3)
C2 0.059(3) 0.054(3) 0.049(3) -0.016(3) 0.018(3) -0.015(3)
C3 0.046(3) 0.049(3) 0.058(3) -0.005(3) 0.021(3) -0.010(2)
C4 0.099(5) 0.064(4) 0.068(4) -0.023(4) 0.049(4) -0.025(4)
C5 0.132(7) 0.083(5) 0.119(7) -0.011(5) 0.099(6) -0.030(5)
C6 0.156(9) 0.203(12) 0.059(5) -0.060(6) 0.057(6) -0.072(9)
C7 0.141(8) 0.082(6) 0.209(12) 0.002(7) 0.134(9) 0.026(6)
C8 0.064(4) 0.089(6) 0.096(6) -0.038(5) 0.044(4) -0.031(4)
N3 0.047(2) 0.041(3) 0.043(2) 0.007(2) 0.022(2) 0.009(2)
N4 0.038(2) 0.041(2) 0.043(2) 0.004(2) 0.016(2) 0.007(2)
C12 0.049(3) 0.051(4) 0.049(3) 0.003(2) 0.028(2) 0.010(2)
C13 0.057(3) 0.054(3) 0.067(4) 0.003(3) 0.041(3) 0.008(3)
C14 0.043(3) 0.040(3) 0.051(3) 0.002(2) 0.022(2) 0.006(2)
C15 0.071(4) 0.064(4) 0.050(3) 0.013(3) 0.039(3) 0.015(3)
C16 0.147(8) 0.116(7) 0.086(6) 0.058(5) 0.072(6) 0.065(6)
C17 0.087(5) 0.161(9) 0.094(6) 0.059(6) 0.037(5) -0.018(6)
C18 0.169(9) 0.099(6) 0.068(5) 0.015(4) 0.045(5) 0.019(6)
C19 0.053(3) 0.048(3) 0.086(4) 0.017(3) 0.041(3) 0.023(3)
C20 0.147(9) 0.122(8) 0.172(10) 0.071(8) 0.088(8) 0.090(7)
C21 0.152(10) 0.105(8) 0.230(15) 0.113(9) 0.071(10) 0.047(7)
C22 0.118(8) 0.126(10) 0.117(9) 0.005(8) -0.017(7) 0.039(7)
N5 0.036(2) 0.045(3) 0.044(3) 0.003(2) 0.014(2) -0.003(2)
N6 0.037(2) 0.036(2) 0.035(2) -0.003(2) 0.012(2) 0.004(2)
C23 0.046(3) 0.047(3) 0.051(3) -0.010(3) 0.013(2) -0.010(2)
C24 0.038(3) 0.065(4) 0.063(4) -0.015(3) 0.011(2) -0.013(3)
C25 0.036(3) 0.057(3) 0.047(3) 0.001(3) 0.013(2) 0.003(2)
C26 0.070(5) 0.072(5) 0.075(5) -0.041(4) 0.028(4) -0.014(4)
C27 0.096(6) 0.152(9) 0.125(8) -0.087(8) 0.026(6) -0.022(7)
C28 0.248(14) 0.133(9) 0.171(10) -0.099(8) 0.172(11) -0.089(10)
C29 0.183(11) 0.095(7) 0.129(9) -0.029(7) 0.057(8) 0.038(8)
C30 0.041(2) 0.083(4) 0.063(3) 0.000(5) 0.024(2) 0.003(4)
C31 0.102(6) 0.078(5) 0.107(6) 0.001(5) 0.059(5) 0.026(4)
C32 0.045(3) 0.166(10) 0.093(5) -0.034(6) 0.022(3) 0.011(5)
C33 0.079(5) 0.103(5) 0.078(5) -0.009(4) 0.046(4) -0.008(4)
N7 0.045(3) 0.036(2) 0.039(3) -0.003(2) 0.014(2) -0.002(2)
N8 0.038(2) 0.045(2) 0.041(2) 0.007(2) 0.004(2) -0.004(2)
N9 0.073(4) 0.068(3) 0.047(3) 0.012(3) 0.006(3) -0.029(3)
N10 0.060(3) 0.064(3) 0.048(3) 0.008(2) 0.006(2) -0.029(2)
C34 0.042(3) 0.035(2) 0.041(3) -0.003(2) 0.012(2) -0.004(2)
C35 0.052(3) 0.044(3) 0.043(3) 0.001(2) 0.011(2) 0.005(2)
C36 0.067(4) 0.051(3) 0.055(3) 0.006(3) 0.018(3) -0.001(3)
C37 0.114(6) 0.061(4) 0.047(4) 0.015(3) 0.027(4) 0.014(4)
C38 0.073(4) 0.101(6) 0.054(4) 0.012(4) -0.005(3) 0.002(4)
C39 0.082(5) 0.121(7) 0.069(5) 0.022(5) -0.022(4) -0.030(5)
C40 0.069(4) 0.087(5) 0.075(5) 0.013(4) 0.009(4) -0.026(4)
N11 0.042(2) 0.040(2) 0.046(3) -0.004(2) 0.018(2) 0.003(2)
N12 0.038(2) 0.042(2) 0.041(2) 0.006(2) 0.005(2) 0.007(2)
N13 0.058(3) 0.035(2) 0.063(3) 0.010(2) 0.011(2) 0.011(2)
N14 0.059(3) 0.037(2) 0.062(3) 0.002(2) 0.016(2) 0.000(2)
C41 0.044(3) 0.040(3) 0.037(3) 0.008(2) 0.014(2) 0.009(2)
C42 0.047(3) 0.058(4) 0.051(3) 0.007(3) 0.010(3) 0.013(3)
C43 0.070(4) 0.057(4) 0.091(5) 0.004(4) -0.004(4) 0.010(3)
C44 0.066(5) 0.092(6) 0.109(7) -0.001(5) -0.031(4) -0.002(4)
C45 0.069(5) 0.106(6) 0.081(5) 0.013(5) -0.009(4) 0.021(5)
C46 0.081(5) 0.085(5) 0.087(6) 0.028(5) 0.011(4) 0.033(4)
C47 0.056(4) 0.060(4) 0.071(4) 0.021(3) 0.009(3) 0.016(3)

loop_
_atom_site_label
_atom_site_type_symbol
_atom_site_fract_x
_atom_site_fract_y
_atom_site_fract_z
_atom_site_U_iso_or_equiv
_atom_site_thermal_displace_type
_atom_site_occupancy
_atom_site_calc_flag
_atom_site_refinement_flags
_atom_site_disorder_group
Nb1 Nb 0.84735(3) 1.00010(3) 0.16572(3) 0.03234(12) Uani 1 d . .
N1 N 0.8832(4) 1.0777(3) 0.2908(4) 0.0365(11) Uani 1 d . .
N2 N 0.9686(3) 1.0758(2) 0.2507(3) 0.0385(9) Uani 1 d . .
C1 C 0.9164(5) 1.1200(3) 0.3790(4) 0.0473(12) Uani 1 d . .
C2 C 1.0234(5) 1.1462(3) 0.3959(5) 0.0552(14) Uani 1 d . .
H2 H 1.0670(5) 1.1772(3) 0.4525(5) 0.066 Uiso 1 calc R .
C3 C 1.0546(5) 1.1191(3) 0.3156(5) 0.0505(13) Uani 1 d . .
C4 C 0.8430(7) 1.1333(4) 0.4450(6) 0.072(2) Uani 1 d . .
C5 C 0.7877(8) 1.0621(4) 0.4574(8) 0.096(3) Uani 1 d . .
H5A H 0.7370(35) 1.0711(6) 0.4944(39) 0.115 Uiso 1 calc R .
H5B H 0.8460(9) 1.0284(11) 0.4997(36) 0.115 Uiso 1 calc R .
H5C H 0.7451(37) 1.0420(15) 0.3859(8) 0.115 Uiso 1 calc R .
C6 C 0.9190(9) 1.1598(7) 0.5609(7) 0.135(5) Uani 1 d . .
H6A H 0.8735(15) 1.1651(37) 0.6042(19) 0.162 Uiso 1 calc R .
H6B H 0.9522(47) 1.2059(19) 0.5558(8) 0.162 Uiso 1 calc R .
H6C H 0.9787(36) 1.1250(19) 0.5954(22) 0.162 Uiso 1 calc R .
C7 C 0.7503(9) 1.1897(5) 0.3826(10) 0.124(4) Uani 1 d . .
H7A H 0.7862(9) 1.2334(14) 0.3719(50) 0.149 Uiso 1 calc R .
H7B H 0.7052(38) 1.2006(28) 0.4248(28) 0.149 Uiso 1 calc R .
H7C H 0.7018(36) 1.1702(15) 0.3123(25) 0.149 Uiso 1 calc R .
C8 C 1.1637(7) 1.1296(5) 0.2964(8) 0.079(2) Uani 1 d . .
C9 C 1.2480(17) 1.1766(12) 0.3875(18) 0.105(6) Uiso 0.50 d P 1
H9A H 1.2466 1.1605 0.4607 0.126 Uiso 0.50 d P 1
H9B H 1.2296 1.2262 0.3800 0.126 Uiso 0.50 d P 1
H9C H 1.3256 1.1686 0.3947 0.126 Uiso 0.50 d P 1
C10 C 1.2544(22) 1.0671(16) 0.3672(24) 0.141(8) Uiso 0.50 d P 1
H10A H 1.2368 1.0517 0.4276 0.170 Uiso 0.50 d P 1
H10B H 1.3292 1.0822 0.3871 0.170 Uiso 0.50 d P 1
H10C H 1.2416 1.0235 0.3171 0.170 Uiso 0.50 d P 1
C11 C 1.1794(17) 1.0804(12) 0.2155(17) 0.106(6) Uiso 0.50 d P 1
H11A H 1.2104 1.0382 0.2428 0.127 Uiso 0.50 d P 1
H11B H 1.2255 1.1079 0.1811 0.127 Uiso 0.50 d P 1
H11C H 1.1032 1.0753 0.1534 0.127 Uiso 0.50 d P 1
C9' C 1.2124(13) 1.2049(8) 0.3290(13) 0.073(4) Uiso 0.50 d P 2
H9'1 H 1.2122 1.2153 0.4021 0.087 Uiso 0.50 d P 2
H9'2 H 1.1709 1.2391 0.2784 0.087 Uiso 0.50 d P 2
H9'3 H 1.2921 1.2040 0.3376 0.087 Uiso 0.50 d P 2
C10' C 1.2650(24) 1.1111(19) 0.4207(25) 0.156(9) Uiso 0.50 d P 2
H10D H 1.2392 1.1202 0.4734 0.187 Uiso 0.50 d P 2
H10E H 1.3324 1.1347 0.4252 0.187 Uiso 0.50 d P 2
H10F H 1.2793 1.0569 0.4169 0.187 Uiso 0.50 d P 2
C11' C 1.1419(17) 1.1258(12) 0.1767(17) 0.104(6) Uiso 0.50 d P 2
H11D H 1.0782 1.1633 0.1399 0.124 Uiso 0.50 d P 2
H11E H 1.1222 1.0830 0.1472 0.124 Uiso 0.50 d P 2
H11F H 1.2079 1.1480 0.1672 0.124 Uiso 0.50 d P 2
N3 N 0.9247(3) 0.9893(3) 0.0519(3) 0.0425(10) Uani 1 d . .
N4 N 0.9688(3) 0.9388(2) 0.1338(3) 0.0409(9) Uani 1 d . .
C12 C 0.9736(4) 0.9801(3) -0.0234(4) 0.0468(13) Uani 1 d . .
C13 C 1.0501(5) 0.9233(3) 0.0148(5) 0.0544(14) Uani 1 d . .
H13 H 1.0966(5) 0.9051(3) -0.0192(5) 0.065 Uiso 1 calc R .
C14 C 1.0462(4) 0.8979(3) 0.1116(4) 0.0433(11) Uani 1 d . .
C15 C 0.9479(5) 1.0254(3) -0.1227(5) 0.0568(15) Uani 1 d . .
C16 C 0.8480(8) 1.0787(5) -0.1376(7) 0.108(3) Uani 1 d . .
H16A H 0.8361(36) 1.1097(24) -0.1998(33) 0.130 Uiso 1 calc R .
H16B H 0.8667(23) 1.1078(22) -0.0724(22) 0.130 Uiso 1 calc R .
H16C H 0.7796(14) 1.0515(5) -0.1498(49) 0.130 Uiso 1 calc R .
C17 C 1.0573(7) 1.0645(6) -0.1157(7) 0.113(3) Uani 1 d . .
H17A H 1.0785(29) 1.1000(22) -0.0577(33) 0.136 Uiso 1 calc R .
H17B H 1.0440(17) 1.0883(28) -0.1844(18) 0.136 Uiso 1 calc R .
H17C H 1.1180(15) 1.0297(7) -0.1004(48) 0.136 Uiso 1 calc R .
C18 C 0.9061(9) 0.9736(5) -0.2257(7) 0.112(3) Uani 1 d . .
H18A H 0.8890(47) 1.0018(6) -0.2915(7) 0.134 Uiso 1 calc R .
H18B H 0.8386(30) 0.9482(24) -0.2294(28) 0.134 Uiso 1 calc R .
H18C H 0.9652(21) 0.9391(20) -0.2192(24) 0.134 Uiso 1 calc R .
C19 C 1.1127(5) 0.8357(3) 0.1855(6) 0.058(2) Uani 1 d . .
C20 C 1.1832(10) 0.7966(6) 0.1328(10) 0.139(4) Uani 1 d . .
H20A H 1.2175(55) 0.7543(24) 0.1754(37) 0.166 Uiso 1 calc R .
H20B H 1.2421(41) 0.8285(16) 0.1302(57) 0.166 Uiso 1 calc R .
H20C H 1.1348(15) 0.7823(36) 0.0593(26) 0.166 Uiso 1 calc R .
C21 C 1.0263(10) 0.7845(6) 0.2040(12) 0.163(6) Uani 1 d . .
H21A H 1.0573(35) 0.7670(39) 0.2785(23) 0.196 Uiso 1 calc R .
H21B H 1.0110(58) 0.7441(26) 0.1542(50) 0.196 Uiso 1 calc R .
H21C H 0.9564(30) 0.8103(15) 0.1908(75) 0.196 Uiso 1 calc R .
C22 C 1.1901(10) 0.8708(7) 0.2999(10) 0.140(5) Uani 1 d . .
H22A H 1.2235(56) 0.8330(7) 0.3530(20) 0.168 Uiso 1 calc R .
H22B H 1.1441(16) 0.9017(35) 0.3249(33) 0.168 Uiso 1 calc R .
H22C H 1.2497(41) 0.8990(35) 0.2912(17) 0.168 Uiso 1 calc R .
N5 N 0.7243(4) 0.9245(3) 0.0840(4) 0.0419(11) Uani 1 d . .
N6 N 0.6801(3) 0.9706(2) 0.1419(3) 0.0367(9) Uani 1 d . .
C23 C 0.6384(5) 0.8796(3) 0.0194(5) 0.0498(13) Uani 1 d . .
C24 C 0.5426(5) 0.8990(3) 0.0379(5) 0.058(2) Uani 1 d . .
H24 H 0.4710(5) 0.8773(3) 0.0052(5) 0.069 Uiso 1 calc R .
C25 C 0.5688(4) 0.9554(3) 0.1121(4) 0.0472(13) Uani 1 d . .
C26 C 0.6573(6) 0.8240(4) -0.0552(7) 0.072(2) Uani 1 d . .
C27 C 0.5433(8) 0.7960(6) -0.1396(9) 0.129(4) Uani 1 d . .
H27A H 0.4923(23) 0.7857(36) -0.1034(13) 0.155 Uiso 1 calc R .
H27B H 0.5563(12) 0.7523(22) -0.1731(44) 0.155 Uiso 1 calc R .
H27C H 0.5099(30) 0.8322(17) -0.1954(32) 0.155 Uiso 1 calc R .
C28 C 0.7320(12) 0.8530(6) -0.1097(10) 0.156(6) Uani 1 d . .
H28A H 0.7086(50) 0.9015(21) -0.1353(67) 0.188 Uiso 1 calc R .
H28B H 0.7254(64) 0.8225(31) -0.1711(49) 0.188 Uiso 1 calc R .
H28C H 0.8100(14) 0.8535(46) -0.0578(25) 0.188 Uiso 1 calc R .
C29 C 0.7194(11) 0.7572(6) 0.0193(9) 0.137(4) Uani 1 d . .
H29A H 0.7665(48) 0.7331(24) -0.0124(34) 0.164 Uiso 1 calc R .
H29B H 0.6632(11) 0.7237(20) 0.0237(48) 0.164 Uiso 1 calc R .
H29C H 0.7662(50) 0.7740(7) 0.0919(20) 0.164 Uiso 1 calc R .
C30 C 0.4928(4) 0.9959(5) 0.1559(4) 0.0611(13) Uani 1 d . .
C31 C 0.5254(7) 1.0753(4) 0.1737(8) 0.090(2) Uani 1 d . .
H31A H 0.4982(37) 1.0955(8) 0.2263(31) 0.108 Uiso 1 calc R .
H31B H 0.4915(35) 1.1009(7) 0.1052(11) 0.108 Uiso 1 calc R .
H31C H 0.6071(8) 1.0798(5) 0.2011(39) 0.108 Uiso 1 calc R .
C32 C 0.3667(5) 0.9837(6) 0.0747(7) 0.103(3) Uani 1 d . .
H32A H 0.3166(7) 1.0115(26) 0.0987(29) 0.123 Uiso 1 calc R .
H32B H 0.3480(16) 0.9331(8) 0.0732(36) 0.123 Uiso 1 calc R .
H32C H 0.3578(13) 0.9992(30) 0.0022(13) 0.123 Uiso 1 calc R .
C33 C 0.5087(6) 0.9624(5) 0.2654(6) 0.082(2) Uani 1 d . .
H33A H 0.4703(33) 0.9916(14) 0.3009(17) 0.098 Uiso 1 calc R .
H33B H 0.5888(7) 0.9601(23) 0.3110(15) 0.098 Uiso 1 calc R .
H33C H 0.4771(34) 0.9142(10) 0.2539(7) 0.098 Uiso 1 calc R .
N7 N 0.8935(4) 0.9308(3) 0.3126(4) 0.0407(12) Uani 1 d . .
N8 N 0.9855(3) 0.9428(2) 0.4049(3) 0.0446(10) Uani 1 d . .
N9 N 0.8838(5) 0.8514(3) 0.4269(4) 0.068(2) Uani 1 d . .
N10 N 0.8329(4) 0.8763(3) 0.3239(4) 0.0621(14) Uani 1 d . .
C34 C 0.9781(4) 0.8928(3) 0.4744(4) 0.0404(11) Uani 1 d . .
C35 C 1.0585(5) 0.8824(3) 0.5882(4) 0.0484(12) Uani 1 d . .
C36 C 1.0389(6) 0.8317(3) 0.6548(5) 0.0594(15) Uani 1 d . .
H36 H 0.9713(6) 0.8050(3) 0.6281(5) 0.071 Uiso 1 calc R .
C37 C 1.1168(7) 0.8191(4) 0.7602(5) 0.075(2) Uani 1 d . .
H37 H 1.1030(7) 0.7834(4) 0.8035(5) 0.090 Uiso 1 calc R .
C38 C 1.2136(6) 0.8592(5) 0.8003(6) 0.085(2) Uani 1 d . .
H38 H 1.2651(6) 0.8528(5) 0.8726(6) 0.102 Uiso 1 calc R .
C39 C 1.2357(7) 0.9089(5) 0.7347(6) 0.106(3) Uani 1 d . .
H39 H 1.3052(7) 0.9336(5) 0.7603(6) 0.128 Uiso 1 calc R .
C40 C 1.1560(6) 0.9230(4) 0.6308(6) 0.083(2) Uani 1 d . .
H40 H 1.1686(6) 0.9604(4) 0.5893(6) 0.100 Uiso 1 calc R .
N11 N 0.7510(4) 1.0887(2) 0.0607(4) 0.0425(11) Uani 1 d . .
N12 N 0.6507(3) 1.0799(2) -0.0240(3) 0.0433(10) Uani 1 d . .
N13 N 0.6912(4) 1.1957(3) 0.0001(5) 0.0563(13) Uani 1 d . .
N14 N 0.7776(4) 1.1601(2) 0.0783(4) 0.0552(12) Uani 1 d . .
C41 C 0.6184(5) 1.1466(3) -0.0566(4) 0.0406(12) Uani 1 d . .
C42 C 0.5040(5) 1.1643(3) -0.1468(5) 0.0547(15) Uani 1 d . .
C43 C 0.4227(6) 1.1125(4) -0.1835(6) 0.084(2) Uani 1 d . .
H43 H 0.4392(6) 1.0653(4) -0.1566(6) 0.101 Uiso 1 calc R .
C44 C 0.3139(7) 1.1289(5) -0.2618(7) 0.109(3) Uani 1 d . .
H44 H 0.2572(7) 1.0936(5) -0.2874(7) 0.131 Uiso 1 calc R .
C45 C 0.2936(7) 1.1995(5) -0.2997(7) 0.097(3) Uani 1 d . .
H45 H 0.2224(7) 1.2117(5) -0.3528(7) 0.117 Uiso 1 calc R .
C46 C 0.3724(7) 1.2495(5) -0.2627(7) 0.091(2) Uani 1 d . .
H46 H 0.3558(7) 1.2968(5) -0.2892(7) 0.109 Uiso 1 calc R .
C47 C 0.4809(5) 1.2335(4) -0.1843(6) 0.067(2) Uani 1 d . .
H47 H 0.5363(5) 1.2696(4) -0.1583(6) 0.081 Uiso 1 calc R .

loop_
_atom_type_symbol
_atom_type_description
_atom_type_scat_dispersion_real
_atom_type_scat_dispersion_imag
_atom_type_scat_source
C C 0.0033 0.0016 'International Tables Vol C Tables 4.2.6.8 and 6.1.1.4'
H H 0.0000 0.0000 'International Tables Vol C Tables 4.2.6.8 and 6.1.1.4'
N N 0.0061 0.0033 'International Tables Vol C Tables 4.2.6.8 and 6.1.1.4'
Nb Nb -2.0727 0.6215 'International Tables Vol C Tables 4.2.6.8 and 6.1.1.4'

loop_
_geom_angle_atom_site_label_1
_geom_angle_atom_site_label_2
_geom_angle_atom_site_label_3
_geom_angle
_geom_angle_site_symmetry_1
_geom_angle_site_symmetry_3
_geom_angle_publ_flag
N5 Nb1 N2 178.4(2) . . ?
N5 Nb1 N4 89.9(2) . . ?
N2 Nb1 N4 91.2(2) . . ?
N5 Nb1 N1 139.7(2) . . ?
N2 Nb1 N1 38.8(2) . . ?
N4 Nb1 N1 125.3(2) . . ?
N5 Nb1 N6 39.3(2) . . ?
N2 Nb1 N6 139.3(2) . . ?
N4 Nb1 N6 128.1(2) . . ?
N1 Nb1 N6 101.1(2) . . ?
N5 Nb1 N3 91.9(2) . . ?
N2 Nb1 N3 89.7(2) . . ?
N4 Nb1 N3 38.2(2) . . ?
N1 Nb1 N3 127.5(2) . . ?
N6 Nb1 N3 126.7(2) . . ?
N5 Nb1 N11 92.8(2) . . ?
N2 Nb1 N11 87.5(2) . . ?
N4 Nb1 N11 123.6(2) . . ?
N1 Nb1 N11 83.5(2) . . ?
N6 Nb1 N11 79.2(2) . . ?
N3 Nb1 N11 85.4(2) . . ?
N5 Nb1 N7 87.6(2) . . ?
N2 Nb1 N7 91.5(2) . . ?
N4 Nb1 N7 84.2(2) . . ?
N1 Nb1 N7 78.5(2) . . ?
N6 Nb1 N7 83.7(2) . . ?
N3 Nb1 N7 122.4(2) . . ?
N11 Nb1 N7 152.2(2) . . ?
C1 N1 N2 108.8(4) . . ?
C1 N1 Nb1 171.8(4) . . ?
N2 N1 Nb1 69.1(3) . . ?
C3 N2 N1 107.7(4) . . ?
C3 N2 Nb1 173.0(4) . . ?
N1 N2 Nb1 72.1(2) . . ?
N1 C1 C2 107.8(5) . . ?
N1 C1 C4 122.7(5) . . ?
C2 C1 C4 129.5(5) . . ?
C3 C2 C1 108.2(5) . . ?
N2 C3 C2 107.5(5) . . ?
N2 C3 C8 122.3(5) . . ?
C2 C3 C8 130.1(5) . . ?
C1 C4 C5 109.4(6) . . ?
C1 C4 C6 109.4(7) . . ?
C5 C4 C6 107.7(7) . . ?
C1 C4 C7 108.2(6) . . ?
C5 C4 C7 110.3(7) . . ?
C6 C4 C7 111.7(8) . . ?
C11' C8 C9' 103.3(12) . . ?
C11 C8 C3 115.7(9) . . ?
C11' C8 C3 111.4(9) . . ?
C9' C8 C3 111.7(8) . . ?
C11 C8 C9 131.8(12) . . ?
C3 C8 C9 110.4(10) . . ?
C11' C8 C10' 141.1(15) . . ?
C9' C8 C10' 80.5(13) . . ?
C3 C8 C10' 102.4(12) . . ?
C11 C8 C10 73.6(13) . . ?
C3 C8 C10 107.6(11) . . ?
C9 C8 C10 80.0(13) . . ?
C8 C10 C11 49.1(10) . . ?
C8 C11 C10 57.3(12) . . ?
C8 C9' C10' 53.4(10) . . ?
C8 C10' C9' 46.2(9) . . ?
N4 N3 C12 109.0(4) . . ?
N4 N3 Nb1 70.2(2) . . ?
C12 N3 Nb1 178.1(4) . . ?
C14 N4 N3 108.4(4) . . ?
C14 N4 Nb1 178.8(4) . . ?
N3 N4 Nb1 71.5(2) . . ?
N3 C12 C13 106.3(5) . . ?
N3 C12 C15 124.4(4) . . ?
C13 C12 C15 129.2(5) . . ?
C14 C13 C12 108.7(5) . . ?
N4 C14 C13 107.5(4) . . ?
N4 C14 C19 123.1(5) . . ?
C13 C14 C19 129.4(5) . . ?
C12 C15 C17 109.1(5) . . ?
C12 C15 C16 110.9(5) . . ?
C17 C15 C16 112.7(7) . . ?
C12 C15 C18 107.9(5) . . ?
C17 C15 C18 109.3(7) . . ?
C16 C15 C18 106.7(6) . . ?
C20 C19 C14 110.1(6) . . ?
C20 C19 C21 111.6(8) . . ?
C14 C19 C21 108.0(5) . . ?
C20 C19 C22 111.9(8) . . ?
C14 C19 C22 106.7(6) . . ?
C21 C19 C22 108.5(9) . . ?
C23 N5 N6 108.3(4) . . ?
C23 N5 Nb1 173.3(4) . . ?
N6 N5 Nb1 71.8(2) . . ?
C25 N6 N5 108.4(4) . . ?
C25 N6 Nb1 171.8(4) . . ?
N5 N6 Nb1 68.9(2) . . ?
N5 C23 C24 106.2(5) . . ?
N5 C23 C26 121.8(5) . . ?
C24 C23 C26 131.9(5) . . ?
C25 C24 C23 109.5(5) . . ?
N6 C25 C24 107.6(5) . . ?
N6 C25 C30 123.1(5) . . ?
C24 C25 C30 129.3(5) . . ?
C28 C26 C23 111.4(6) . . ?
C28 C26 C27 111.6(8) . . ?
C23 C26 C27 111.1(7) . . ?
C28 C26 C29 108.6(9) . . ?
C23 C26 C29 107.0(7) . . ?
C27 C26 C29 106.9(8) . . ?
C25 C30 C31 111.2(5) . . ?
C25 C30 C33 107.4(6) . . ?
C31 C30 C33 108.6(6) . . ?
C25 C30 C32 107.9(6) . . ?
C31 C30 C32 113.0(7) . . ?
C33 C30 C32 108.6(6) . . ?
N10 N7 N8 111.6(4) . . ?
N10 N7 Nb1 125.2(3) . . ?
N8 N7 Nb1 123.0(3) . . ?
C34 N8 N7 104.0(4) . . ?
N10 N9 C34 105.6(5) . . ?
N7 N10 N9 107.7(4) . . ?
N8 C34 N9 111.0(4) . . ?
N8 C34 C35 126.1(4) . . ?
N9 C34 C35 122.8(5) . . ?
C40 C35 C36 118.1(5) . . ?
C40 C35 C34 120.7(5) . . ?
C36 C35 C34 121.2(5) . . ?
C35 C36 C37 121.5(6) . . ?
C38 C37 C36 119.3(7) . . ?
C37 C38 C39 120.0(6) . . ?
C38 C39 C40 120.4(7) . . ?
C35 C40 C39 120.4(7) . . ?
N12 N11 N14 110.7(4) . . ?
N12 N11 Nb1 123.9(3) . . ?
N14 N11 Nb1 125.2(3) . . ?
C41 N12 N11 103.7(4) . . ?
C41 N13 N14 106.7(4) . . ?
N13 N14 N11 105.5(4) . . ?
N13 C41 N12 113.5(5) . . ?
N13 C41 C42 123.6(5) . . ?
N12 C41 C42 122.8(5) . . ?
C43 C42 C47 120.4(6) . . ?
C43 C42 C41 119.8(5) . . ?
C47 C42 C41 119.6(6) . . ?
C42 C43 C44 120.6(7) . . ?
C45 C44 C43 117.6(7) . . ?
C46 C45 C44 121.3(7) . . ?
C45 C46 C47 121.4(7) . . ?
C42 C47 C46 118.6(7) . . ?

loop_
_geom_bond_atom_site_label_1
_geom_bond_atom_site_label_2
_geom_bond_distance
_geom_bond_site_symmetry_2
_geom_bond_publ_flag
Nb1 N5 2.056(4) . ?
Nb1 N2 2.054(4) . ?
Nb1 N4 2.080(4) . ?
Nb1 N1 2.092(5) . ?
Nb1 N6 2.093(4) . ?
Nb1 N3 2.096(4) . ?
Nb1 N11 2.179(5) . ?
Nb1 N7 2.198(5) . ?
N1 C1 1.324(7) . ?
N1 N2 1.377(6) . ?
N2 C3 1.352(7) . ?
C1 C2 1.375(8) . ?
C1 C4 1.520(8) . ?
C2 C3 1.359(8) . ?
C3 C8 1.512(9) . ?
C4 C5 1.524(10) . ?
C4 C6 1.534(10) . ?
C4 C7 1.544(12) . ?
C8 C11 1.47(2) . ?
C8 C11' 1.49(2) . ?
C8 C9' 1.51(2) . ?
C8 C9 1.53(2) . ?
C8 C10' 1.68(3) . ?
C8 C10 1.64(3) . ?
C10 C11 1.87(3) . ?
C9' C10' 2.06(3) . ?
N3 N4 1.368(6) . ?
N3 C12 1.369(6) . ?
N4 C14 1.355(6) . ?
C12 C13 1.381(7) . ?
C12 C15 1.476(7) . ?
C13 C14 1.376(7) . ?
C14 C19 1.526(7) . ?
C15 C17 1.534(10) . ?
C15 C16 1.552(9) . ?
C15 C18 1.572(10) . ?
C19 C20 1.510(11) . ?
C19 C21 1.535(12) . ?
C19 C22 1.581(13) . ?
N5 C23 1.367(7) . ?
N5 N6 1.396(6) . ?
N6 C25 1.339(6) . ?
C23 C24 1.376(8) . ?
C23 C26 1.500(9) . ?
C24 C25 1.375(8) . ?
C25 C30 1.498(8) . ?
C26 C28 1.492(12) . ?
C26 C27 1.531(11) . ?
C26 C29 1.579(13) . ?
C30 C31 1.511(12) . ?
C30 C33 1.508(9) . ?
C30 C32 1.557(8) . ?
N7 N10 1.306(6) . ?
N7 N8 1.336(6) . ?
N8 C34 1.327(6) . ?
N9 N10 1.338(7) . ?
N9 C34 1.350(7) . ?
C34 C35 1.461(7) . ?
C35 C40 1.365(8) . ?
C35 C36 1.369(8) . ?
C36 C37 1.376(9) . ?
C37 C38 1.351(10) . ?
C38 C39 1.360(11) . ?
C39 C40 1.374(9) . ?
N11 N12 1.336(6) . ?
N11 N14 1.354(6) . ?
N12 C41 1.312(6) . ?
N13 C41 1.300(7) . ?
N13 N14 1.346(6) . ?
C41 C42 1.511(7) . ?
C42 C43 1.349(9) . ?
C42 C47 1.355(8) . ?
C43 C44 1.398(9) . ?
C44 C45 1.378(12) . ?
C45 C46 1.305(12) . ?
C46 C47 1.394(9) . ?
